data_4348289
loop_
_publ_author_name
'Ding, Xue-Hua'
'Wang, Shi'
'Li, Yong-Hua'
'Huang, Wei'

_publ_section_title
;
 Inorganic anion-assisted supramolecular assemblies of bent dipyridines:
 effects of anionic geometries on hydrogen-bonding networks
;
_journal_issue 3
_journal_name_full 'Inorganic Chemistry Frontiers'
_journal_page_first 263
_journal_paper_doi 10.1039/C4QI00125G
_journal_volume 2
_journal_year 2015
_chemical_formula_moiety '2(C12 H10 N4 O), C12 H9 N4 O, 3(I3), 2(I), 2(H2 O)'
_chemical_formula_sum 'C36 H33 I11 N12 O5'
_chemical_formula_weight 2109.64
_space_group_IT_number 2
_space_group_name_Hall '-P 1'
_space_group_name_H-M_alt 'P -1'
_symmetry_cell_setting triclinic
_symmetry_space_group_name_Hall '-P 1'
_symmetry_space_group_name_H-M 'P -1'
_atom_sites_solution_hydrogens geom
_atom_sites_solution_primary direct
_atom_sites_solution_secondary difmap
_audit_creation_method SHELXL-97
_audit_update_record
;
2014-05-19 deposited with the CCDC.
2015-01-14 downloaded from the CCDC.
;
_cell_angle_alpha 82.92(3)
_cell_angle_beta 76.08(3)
_cell_angle_gamma 69.64(3)
_cell_formula_units_Z 2
_cell_length_a 10.637(2)
_cell_length_b 13.967(3)
_cell_length_c 21.237(4)
_cell_measurement_reflns_used 29862
_cell_measurement_temperature 293(2)
_cell_measurement_theta_max 27.5
_cell_measurement_theta_min 3.0
_cell_volume 2868.4(12)
_computing_cell_refinement 'Bruker SMART'
_computing_data_collection 'Bruker SMART'
_computing_data_reduction 'Bruker SAINT'
_computing_molecular_graphics 'Bruker SHELXTL'
_computing_publication_material 'Bruker SHELXTL'
_computing_structure_refinement 'SHELXL-97 (Sheldrick, 1997)'
_computing_structure_solution 'SHELXS-97 (Sheldrick, 1990)'
_diffrn_ambient_temperature 293(2)
_diffrn_detector_area_resol_mean 8.366
_diffrn_measured_fraction_theta_full 0.997
_diffrn_measured_fraction_theta_max 0.997
_diffrn_measurement_device_type 'CCD area detector'
_diffrn_measurement_method 'phi and omega scans'
_diffrn_radiation_monochromator graphite
_diffrn_radiation_source 'fine-focus sealed tube'
_diffrn_radiation_type MoK\a
_diffrn_radiation_wavelength 0.71073
_diffrn_reflns_av_R_equivalents 0.0556
_diffrn_reflns_av_sigmaI/netI 0.0764
_diffrn_reflns_limit_h_max 13
_diffrn_reflns_limit_h_min -13
_diffrn_reflns_limit_k_max 18
_diffrn_reflns_limit_k_min -18
_diffrn_reflns_limit_l_max 27
_diffrn_reflns_limit_l_min -27
_diffrn_reflns_number 29862
_diffrn_reflns_theta_full 27.48
_diffrn_reflns_theta_max 27.48
_diffrn_reflns_theta_min 3.03
_exptl_absorpt_coefficient_mu 5.987
_exptl_absorpt_correction_T_max 0.321
_exptl_absorpt_correction_T_min 0.224
_exptl_absorpt_correction_type empirical
_exptl_absorpt_process_details 'Bruker SADABS'
_exptl_crystal_colour yellow
_exptl_crystal_density_diffrn 2.443
_exptl_crystal_density_method 'not measured'
_exptl_crystal_description lamellar
_exptl_crystal_F_000 1912
_exptl_crystal_size_max 0.33
_exptl_crystal_size_mid 0.22
_exptl_crystal_size_min 0.19
_refine_diff_density_max 1.332
_refine_diff_density_min -1.063
_refine_diff_density_rms 0.146
_refine_ls_extinction_method none
_refine_ls_goodness_of_fit_ref 1.025
_refine_ls_hydrogen_treatment mixed
_refine_ls_matrix_type full
_refine_ls_number_parameters 577
_refine_ls_number_reflns 13137
_refine_ls_number_restraints 0
_refine_ls_restrained_S_all 1.025
_refine_ls_R_factor_all 0.1064
_refine_ls_R_factor_gt 0.0530
_refine_ls_shift/su_max 0.001
_refine_ls_shift/su_mean 0.000
_refine_ls_structure_factor_coef Fsqd
_refine_ls_weighting_details 'calc w=1/[\s^2^(Fo^2^)+(0.0250P)^2^+3.9341P] where P=(Fo^2^+2Fc^2^)/3'
_refine_ls_weighting_scheme calc
_refine_ls_wR_factor_gt 0.0872
_refine_ls_wR_factor_ref 0.1059
_reflns_number_gt 7606
_reflns_number_total 13137
_reflns_threshold_expression >2sigma(I)
_cod_data_source_file c4qi00125g2.cif
_cod_data_source_block 1
_cod_original_cell_volume 2868.4(10)
_cod_database_code 4348289

loop_
_symmetry_equiv_pos_as_xyz
'x, y, z'
'-x, -y, -z'

loop_
_atom_site_label
_atom_site_type_symbol
_atom_site_fract_x
_atom_site_fract_y
_atom_site_fract_z
_atom_site_U_iso_or_equiv
_atom_site_adp_type
_atom_site_occupancy
_atom_site_symmetry_multiplicity
_atom_site_calc_flag
_atom_site_refinement_flags
C1 C 0.8851(8) -0.0998(6) 0.4530(4) 0.046(2) Uani 1 1 d .
H1 H 0.8903 -0.0343 0.4503 0.056 Uiso 1 1 calc R
C2 C 0.9893(8) -0.1771(7) 0.4189(4) 0.053(2) Uani 1 1 d .
H2 H 1.0653 -0.1640 0.3923 0.064 Uiso 1 1 calc R
N1 N 0.9809(7) -0.2702(5) 0.4241(3) 0.0508(18) Uani 1 1 d .
H3 H 1.0476 -0.3181 0.4032 0.061 Uiso 1 1 calc R
C3 C 0.8739(8) -0.2924(6) 0.4603(4) 0.048(2) Uani 1 1 d .
H4 H 0.8719 -0.3588 0.4624 0.058 Uiso 1 1 calc R
C4 C 0.7666(8) -0.2188(6) 0.4944(4) 0.046(2) Uani 1 1 d .
H5 H 0.6905 -0.2339 0.5193 0.055 Uiso 1 1 calc R
C5 C 0.7732(7) -0.1213(5) 0.4912(3) 0.0345(17) Uani 1 1 d .
C6 C 0.6609(8) -0.0446(6) 0.5304(3) 0.0366(18) Uani 1 1 d .
N2 N 0.5527(6) -0.0579(5) 0.5693(3) 0.0441(16) Uani 1 1 d .
N3 N 0.4762(6) 0.0352(5) 0.5983(3) 0.0461(17) Uani 1 1 d .
C7 C 0.5448(7) 0.0966(6) 0.5753(3) 0.0367(18) Uani 1 1 d .
O1 O 0.6608(5) 0.0531(4) 0.5309(2) 0.0371(12) Uani 1 1 d .
C8 C 0.5085(7) 0.2019(5) 0.5932(3) 0.0371(18) Uani 1 1 d .
C9 C 0.3995(8) 0.2362(6) 0.6456(4) 0.049(2) Uani 1 1 d .
H6 H 0.3511 0.1934 0.6672 0.059 Uiso 1 1 calc R
C10 C 0.3642(9) 0.3341(7) 0.6650(4) 0.065(3) Uani 1 1 d .
H7 H 0.2927 0.3580 0.7004 0.078 Uiso 1 1 calc R
N4 N 0.4330(8) 0.3940(5) 0.6329(4) 0.062(2) Uani 1 1 d .
H8 H 0.4094 0.4553 0.6452 0.075 Uiso 1 1 calc R
C11 C 0.5358(10) 0.3642(7) 0.5830(5) 0.064(3) Uani 1 1 d .
H9 H 0.5813 0.4091 0.5620 0.077 Uiso 1 1 calc R
C12 C 0.5762(8) 0.2669(6) 0.5618(4) 0.049(2) Uani 1 1 d .
H10 H 0.6488 0.2456 0.5264 0.059 Uiso 1 1 calc R
C13 C 1.1485(8) 0.7197(6) 0.0852(4) 0.048(2) Uani 1 1 d .
H11 H 1.1456 0.7873 0.0774 0.058 Uiso 1 1 calc R
C14 C 1.2226(8) 0.6475(6) 0.0395(4) 0.050(2) Uani 1 1 d .
H12 H 1.2731 0.6671 0.0011 0.060 Uiso 1 1 calc R
N5 N 1.2249(7) 0.5523(5) 0.0479(3) 0.0489(17) Uani 1 1 d .
C15 C 1.1557(9) 0.5216(6) 0.1040(4) 0.058(2) Uani 1 1 d .
H13 H 1.1593 0.4537 0.1098 0.070 Uiso 1 1 calc R
C16 C 1.0804(8) 0.5872(6) 0.1526(4) 0.045(2) Uani 1 1 d .
H14 H 1.0321 0.5652 0.1908 0.054 Uiso 1 1 calc R
C17 C 1.0787(7) 0.6880(6) 0.1430(3) 0.0348(17) Uani 1 1 d .
C18 C 1.0027(7) 0.7577(6) 0.1965(4) 0.0370(18) Uani 1 1 d .
N6 N 0.9500(6) 0.7361(4) 0.2537(3) 0.0404(15) Uani 1 1 d .
N7 N 0.8900(6) 0.8283(5) 0.2856(3) 0.0393(15) Uani 1 1 d .
C19 C 0.9088(7) 0.8974(6) 0.2439(3) 0.0336(17) Uani 1 1 d .
O2 O 0.9769(5) 0.8609(4) 0.1834(2) 0.0382(12) Uani 1 1 d .
C20 C 0.8600(7) 1.0075(6) 0.2510(4) 0.0374(18) Uani 1 1 d .
C21 C 0.7775(7) 1.0433(6) 0.3098(4) 0.0437(19) Uani 1 1 d .
H15 H 0.7513 0.9986 0.3423 0.052 Uiso 1 1 calc R
C22 C 0.7349(8) 1.1454(7) 0.3194(4) 0.056(2) Uani 1 1 d .
H16 H 0.6818 1.1706 0.3593 0.068 Uiso 1 1 calc R
N8 N 0.7694(7) 1.2096(5) 0.2713(4) 0.0560(19) Uani 1 1 d .
H17 H 0.7386 1.2743 0.2771 0.067 Uiso 1 1 calc R
C23 C 0.8489(10) 1.1754(7) 0.2159(4) 0.066(3) Uani 1 1 d .
H18 H 0.8742 1.2216 0.1844 0.079 Uiso 1 1 calc R
C24 C 0.8963(8) 1.0740(6) 0.2026(4) 0.049(2) Uani 1 1 d .
H19 H 0.9508 1.0509 0.1625 0.059 Uiso 1 1 calc R
C25 C 0.5521(9) 0.7714(6) 0.0600(4) 0.057(2) Uani 1 1 d .
H20 H 0.4858 0.8335 0.0530 0.068 Uiso 1 1 calc R
C26 C 0.5784(9) 0.6918(7) 0.0222(4) 0.060(2) Uani 1 1 d .
H21 H 0.5331 0.7003 -0.0116 0.072 Uiso 1 1 calc R
N9 N 0.6708(7) 0.6005(5) 0.0340(3) 0.0510(18) Uani 1 1 d .
H22 H 0.6860 0.5499 0.0107 0.061 Uiso 1 1 calc R
C27 C 0.7378(8) 0.5877(7) 0.0806(4) 0.057(2) Uani 1 1 d .
H23 H 0.8011 0.5239 0.0872 0.068 Uiso 1 1 calc R
C28 C 0.7182(8) 0.6648(6) 0.1197(4) 0.048(2) Uani 1 1 d .
H24 H 0.7662 0.6544 0.1526 0.058 Uiso 1 1 calc R
C29 C 0.6213(7) 0.7612(6) 0.1078(3) 0.0374(18) Uani 1 1 d .
C30 C 0.6018(8) 0.8430(6) 0.1499(3) 0.0399(18) Uani 1 1 d .
N10 N 0.6690(7) 0.8378(5) 0.1944(3) 0.0467(17) Uani 1 1 d .
N11 N 0.6112(6) 0.9316(5) 0.2234(3) 0.0460(17) Uani 1 1 d .
C31 C 0.5117(8) 0.9844(6) 0.1943(3) 0.043(2) Uani 1 1 d .
O3 O 0.4998(5) 0.9329(4) 0.1474(2) 0.0366(12) Uani 1 1 d .
C32 C 0.4159(8) 1.0863(6) 0.2103(3) 0.0387(18) Uani 1 1 d .
C33 C 0.4332(9) 1.1314(7) 0.2608(4) 0.061(2) Uani 1 1 d .
H25 H 0.5042 1.0977 0.2823 0.073 Uiso 1 1 calc R
C34 C 0.3431(11) 1.2273(7) 0.2786(4) 0.064(3) Uani 1 1 d .
H26 H 0.3556 1.2608 0.3106 0.077 Uiso 1 1 calc R
N12 N 0.2418(8) 1.2694(6) 0.2504(4) 0.065(2) Uani 1 1 d .
H27 H 0.1833 1.3267 0.2645 0.078 Uiso 1 1 calc R
C35 C 0.2198(10) 1.2310(7) 0.2004(4) 0.066(3) Uani 1 1 d .
H28 H 0.1465 1.2662 0.1807 0.079 Uiso 1 1 calc R
C36 C 0.3097(9) 1.1383(7) 0.1801(4) 0.057(2) Uani 1 1 d .
H29 H 0.2989 1.1098 0.1452 0.068 Uiso 1 1 calc R
I1 I 0.69939(6) 0.21992(5) 0.74374(3) 0.06214(18) Uani 1 1 d .
I2 I 0.58271(5) 0.42708(5) 0.80014(3) 0.05272(15) Uani 1 1 d .
I3 I 0.47175(7) 0.62513(5) 0.85605(3) 0.06886(19) Uani 1 1 d .
I4 I 0.18047(7) 0.56383(5) 0.54196(3) 0.06754(19) Uani 1 1 d .
I5 I 0.03507(6) 0.76212(4) 0.59750(3) 0.05260(16) Uani 1 1 d .
I6 I -0.12850(6) 0.96315(5) 0.65277(3) 0.05811(17) Uani 1 1 d .
I7 I 0.95166(7) 0.72053(5) -0.05691(3) 0.0730(2) Uani 1 1 d .
I8 I 0.82967(6) 0.92109(5) 0.00186(3) 0.05821(16) Uani 1 1 d .
I9 I 0.70383(7) 1.11500(5) 0.06542(3) 0.06723(19) Uani 1 1 d .
I10 I 0.83184(6) 0.43841(4) 0.23927(3) 0.05483(16) Uani 1 1 d .
I11 I 0.53929(6) 0.62553(4) 0.60253(3) 0.05657(17) Uani 1 1 d .
O4 O -0.0921(7) 0.5475(6) 0.7002(4) 0.113(3) Uani 1 1 d .
O5 O -0.1802(6) 0.4256(5) 0.6402(3) 0.0767(19) Uani 1 1 d .
H1O4 H -0.1206 0.5194 0.6740 0.115 Uiso 1 1 d R
H2O4 H -0.0035 0.5188 0.6909 0.115 Uiso 1 1 d R
H1O5 H -0.2237 0.4090 0.6766 0.115 Uiso 1 1 d R
H2O5 H -0.2388 0.4665 0.6199 0.115 Uiso 1 1 d R

loop_
_atom_site_aniso_label
_atom_site_aniso_U_11
_atom_site_aniso_U_22
_atom_site_aniso_U_33
_atom_site_aniso_U_23
_atom_site_aniso_U_13
_atom_site_aniso_U_12
C1 0.052(5) 0.036(5) 0.051(5) -0.008(4) -0.005(4) -0.016(4)
C2 0.052(5) 0.047(6) 0.050(5) -0.009(4) 0.009(4) -0.015(5)
N1 0.058(5) 0.036(4) 0.048(4) -0.008(3) -0.014(4) 0.001(4)
C3 0.051(5) 0.031(5) 0.064(6) -0.008(4) -0.014(4) -0.010(4)
C4 0.049(5) 0.035(5) 0.056(5) 0.003(4) -0.018(4) -0.013(4)
C5 0.036(4) 0.029(4) 0.040(4) -0.003(3) -0.014(3) -0.008(4)
C6 0.043(5) 0.033(5) 0.037(4) -0.004(3) -0.009(4) -0.016(4)
N2 0.044(4) 0.037(4) 0.054(4) -0.003(3) -0.006(3) -0.019(4)
N3 0.043(4) 0.034(4) 0.058(4) -0.011(3) 0.003(3) -0.015(3)
C7 0.037(4) 0.034(5) 0.034(4) -0.006(4) -0.004(3) -0.007(4)
O1 0.034(3) 0.026(3) 0.052(3) -0.012(2) -0.001(2) -0.012(2)
C8 0.044(5) 0.027(4) 0.036(4) -0.006(3) -0.005(3) -0.008(4)
C9 0.048(5) 0.039(5) 0.059(5) -0.009(4) 0.001(4) -0.016(4)
C10 0.064(6) 0.048(6) 0.072(7) -0.031(5) 0.009(5) -0.010(5)
N4 0.076(6) 0.036(5) 0.076(6) -0.017(4) -0.018(5) -0.015(4)
C11 0.072(7) 0.036(6) 0.079(7) 0.000(5) -0.015(6) -0.011(5)
C12 0.055(5) 0.039(5) 0.050(5) -0.003(4) -0.002(4) -0.017(5)
C13 0.065(6) 0.033(5) 0.041(5) 0.001(4) -0.007(4) -0.013(4)
C14 0.064(6) 0.042(5) 0.039(5) 0.001(4) -0.004(4) -0.016(5)
N5 0.052(4) 0.042(5) 0.050(4) -0.018(4) -0.007(3) -0.010(4)
C15 0.061(6) 0.035(5) 0.074(7) -0.020(5) -0.010(5) -0.007(5)
C16 0.051(5) 0.039(5) 0.042(5) -0.002(4) 0.003(4) -0.020(4)
C17 0.029(4) 0.033(5) 0.045(5) -0.009(4) -0.010(3) -0.010(4)
C18 0.034(4) 0.032(5) 0.043(5) -0.003(4) -0.006(3) -0.010(4)
N6 0.044(4) 0.032(4) 0.040(4) 0.001(3) -0.002(3) -0.011(3)
N7 0.041(4) 0.035(4) 0.034(4) 0.000(3) -0.003(3) -0.006(3)
C19 0.028(4) 0.038(5) 0.034(4) -0.009(4) -0.005(3) -0.009(4)
O2 0.042(3) 0.027(3) 0.044(3) -0.007(2) -0.004(2) -0.012(3)
C20 0.033(4) 0.035(5) 0.047(5) -0.017(4) -0.005(3) -0.012(4)
C21 0.046(5) 0.033(5) 0.046(5) -0.007(4) -0.002(4) -0.010(4)
C22 0.054(6) 0.042(6) 0.067(6) -0.016(5) -0.002(4) -0.011(5)
N8 0.068(5) 0.029(4) 0.071(5) -0.009(4) -0.020(4) -0.010(4)
C23 0.101(8) 0.051(6) 0.054(6) 0.006(5) -0.012(5) -0.041(6)
C24 0.070(6) 0.035(5) 0.046(5) 0.000(4) -0.015(4) -0.020(5)
C25 0.063(6) 0.039(5) 0.068(6) -0.024(4) -0.019(5) -0.005(5)
C26 0.059(6) 0.056(6) 0.071(6) -0.024(5) -0.016(5) -0.017(5)
N9 0.073(5) 0.039(5) 0.042(4) -0.012(3) -0.005(4) -0.022(4)
C27 0.047(5) 0.038(5) 0.074(6) -0.007(5) -0.004(5) -0.006(5)
C28 0.051(5) 0.031(5) 0.055(5) -0.004(4) -0.008(4) -0.007(4)
C29 0.041(4) 0.034(5) 0.038(4) -0.007(4) -0.003(3) -0.016(4)
C30 0.041(5) 0.037(5) 0.041(4) -0.003(4) -0.006(4) -0.013(4)
N10 0.058(4) 0.040(4) 0.040(4) -0.008(3) -0.022(3) -0.004(4)
N11 0.050(4) 0.048(5) 0.046(4) -0.007(3) -0.025(3) -0.012(4)
C31 0.050(5) 0.041(5) 0.041(5) -0.016(4) -0.005(4) -0.020(4)
O3 0.042(3) 0.031(3) 0.038(3) -0.003(2) -0.016(2) -0.008(3)
C32 0.053(5) 0.037(5) 0.027(4) 0.007(3) -0.009(4) -0.020(4)
C33 0.057(6) 0.055(6) 0.074(6) -0.028(5) -0.009(5) -0.018(5)
C34 0.085(8) 0.058(7) 0.054(6) -0.021(5) -0.003(5) -0.031(6)
N12 0.071(6) 0.040(5) 0.065(5) -0.012(4) 0.008(4) -0.008(4)
C35 0.066(6) 0.061(7) 0.064(6) -0.006(5) -0.017(5) -0.008(6)
C36 0.063(6) 0.043(6) 0.063(6) -0.014(5) -0.014(5) -0.011(5)
I1 0.0510(4) 0.0601(4) 0.0734(4) -0.0132(3) -0.0028(3) -0.0194(3)
I2 0.0435(3) 0.0613(4) 0.0524(3) -0.0010(3) -0.0069(3) -0.0188(3)
I3 0.0758(4) 0.0603(4) 0.0677(4) -0.0128(3) -0.0077(3) -0.0208(4)
I4 0.0817(5) 0.0523(4) 0.0653(4) -0.0069(3) -0.0212(3) -0.0129(4)
I5 0.0615(4) 0.0538(4) 0.0487(3) 0.0056(3) -0.0201(3) -0.0237(3)
I6 0.0571(4) 0.0501(4) 0.0701(4) -0.0016(3) -0.0108(3) -0.0235(3)
I7 0.0787(5) 0.0725(5) 0.0672(4) -0.0173(4) -0.0064(3) -0.0255(4)
I8 0.0602(4) 0.0622(4) 0.0534(4) 0.0019(3) -0.0072(3) -0.0264(3)
I9 0.0764(4) 0.0540(4) 0.0666(4) 0.0019(3) -0.0106(3) -0.0204(4)
I10 0.0743(4) 0.0332(3) 0.0552(4) -0.0035(3) -0.0071(3) -0.0194(3)
I11 0.0576(4) 0.0335(3) 0.0733(4) -0.0120(3) -0.0039(3) -0.0119(3)
O4 0.064(5) 0.085(6) 0.180(8) -0.037(5) -0.011(5) -0.013(4)
O5 0.084(5) 0.067(5) 0.053(4) -0.011(3) -0.016(3) 0.010(4)

loop_
_atom_type_symbol
_atom_type_description
_atom_type_scat_dispersion_real
_atom_type_scat_dispersion_imag
_atom_type_scat_source
C C 0.0033 0.0016 'International Tables Vol C Tables 4.2.6.8 and 6.1.1.4'
I I -0.4742 1.8119 'International Tables Vol C Tables 4.2.6.8 and 6.1.1.4'
N N 0.0061 0.0033 'International Tables Vol C Tables 4.2.6.8 and 6.1.1.4'
O O 0.0106 0.0060 'International Tables Vol C Tables 4.2.6.8 and 6.1.1.4'
H H 0.0000 0.0000 'International Tables Vol C Tables 4.2.6.8 and 6.1.1.4'

loop_
_geom_angle_atom_site_label_1
_geom_angle_atom_site_label_2
_geom_angle_atom_site_label_3
_geom_angle
C5 C1 C2 118.7(7)
C5 C1 H1 120.6
C2 C1 H1 120.6
N1 C2 C1 119.7(8)
N1 C2 H2 120.1
C1 C2 H2 120.1
C3 N1 C2 122.5(7)
C3 N1 H3 118.7
C2 N1 H3 118.7
N1 C3 C4 120.5(8)
N1 C3 H4 119.7
C4 C3 H4 119.7
C3 C4 C5 118.6(8)
C3 C4 H5 120.7
C5 C4 H5 120.7
C1 C5 C4 119.9(7)
C1 C5 C6 122.1(7)
C4 C5 C6 118.0(7)
N2 C6 O1 111.6(6)
N2 C6 C5 126.8(7)
O1 C6 C5 121.6(6)
C6 N2 N3 106.7(6)
C7 N3 N2 106.0(6)
N3 C7 O1 112.9(6)
N3 C7 C8 126.3(7)
O1 C7 C8 120.8(6)
C7 O1 C6 102.8(5)
C12 C8 C9 119.1(7)
C12 C8 C7 123.5(7)
C9 C8 C7 117.3(7)
C10 C9 C8 119.1(8)
C10 C9 H6 120.4
C8 C9 H6 120.4
N4 C10 C9 119.3(8)
N4 C10 H7 120.3
C9 C10 H7 120.3
C11 N4 C10 123.1(8)
C11 N4 H8 118.4
C10 N4 H8 118.4
N4 C11 C12 120.1(9)
N4 C11 H9 119.9
C12 C11 H9 119.9
C8 C12 C11 119.2(8)
C8 C12 H10 120.4
C11 C12 H10 120.4
C14 C13 C17 117.7(7)
C14 C13 H11 121.2
C17 C13 H11 121.2
N5 C14 C13 122.8(8)
N5 C14 H12 118.6
C13 C14 H12 118.6
C14 N5 C15 119.5(7)
N5 C15 C16 122.1(8)
N5 C15 H13 119.0
C16 C15 H13 119.0
C15 C16 C17 117.7(7)
C15 C16 H14 121.1
C17 C16 H14 121.1
C13 C17 C16 120.1(7)
C13 C17 C18 122.0(7)
C16 C17 C18 117.9(7)
N6 C18 O2 113.4(6)
N6 C18 C17 128.2(7)
O2 C18 C17 118.3(6)
C18 N6 N7 106.4(6)
C19 N7 N6 106.4(6)
N7 C19 O2 113.2(6)
N7 C19 C20 128.6(7)
O2 C19 C20 118.0(6)
C19 O2 C18 100.4(6)
C24 C20 C21 120.5(7)
C24 C20 C19 122.4(7)
C21 C20 C19 117.0(7)
C22 C21 C20 118.7(8)
C22 C21 H15 120.6
C20 C21 H15 120.6
N8 C22 C21 120.1(8)
N8 C22 H16 120.0
C21 C22 H16 120.0
C23 N8 C22 121.0(8)
C23 N8 H17 119.5
C22 N8 H17 119.5
N8 C23 C24 122.3(8)
N8 C23 H18 118.8
C24 C23 H18 118.8
C23 C24 C20 117.2(8)
C23 C24 H19 121.4
C20 C24 H19 121.4
C29 C25 C26 120.9(8)
C29 C25 H20 119.6
C26 C25 H20 119.6
N9 C26 C25 119.5(8)
N9 C26 H21 120.3
C25 C26 H21 120.3
C27 N9 C26 121.1(7)
C27 N9 H22 119.5
C26 N9 H22 119.5
N9 C27 C28 122.5(8)
N9 C27 H23 118.7
C28 C27 H23 118.7
C27 C28 C29 117.0(8)
C27 C28 H24 121.5
C29 C28 H24 121.5
C25 C29 C28 119.0(7)
C25 C29 C30 124.6(7)
C28 C29 C30 116.4(7)
N10 C30 O3 113.0(6)
N10 C30 C29 126.7(7)
O3 C30 C29 120.1(6)
C30 N10 N11 106.2(6)
C31 N11 N10 105.6(6)
N11 C31 O3 112.9(7)
N11 C31 C32 126.1(7)
O3 C31 C32 121.0(7)
C30 O3 C31 102.3(6)
C36 C32 C33 118.8(8)
C36 C32 C31 124.5(7)
C33 C32 C31 116.7(7)
C34 C33 C32 118.8(9)
C34 C33 H25 120.6
C32 C33 H25 120.6
N12 C34 C33 119.1(9)
N12 C34 H26 120.4
C33 C34 H26 120.4
C34 N12 C35 125.2(9)
C34 N12 H27 117.4
C35 N12 H27 117.4
N12 C35 C36 117.0(9)
N12 C35 H28 121.5
C36 C35 H28 121.5
C35 C36 C32 120.9(8)
C35 C36 H29 119.6
C32 C36 H29 119.6
I3 I2 I1 179.20(3)
I4 I5 I6 176.54(3)
I9 I8 I7 177.37(3)
H1O4 O4 H2O4 103.5
H1O5 O5 H2O5 107.7

loop_
_geom_bond_atom_site_label_1
_geom_bond_atom_site_label_2
_geom_bond_distance
C1 C5 1.374(10)
C1 C2 1.376(10)
C1 H1 0.9300
C2 N1 1.323(9)
C2 H2 0.9300
N1 C3 1.321(9)
N1 H3 0.8600
C3 C4 1.361(10)
C3 H4 0.9300
C4 C5 1.380(10)
C4 H5 0.9300
C5 C6 1.456(10)
C6 N2 1.301(8)
C6 O1 1.366(8)
N2 N3 1.397(8)
N3 C7 1.292(9)
C7 O1 1.356(8)
C7 C8 1.458(9)
C8 C12 1.364(10)
C8 C9 1.393(9)
C9 C10 1.375(10)
C9 H6 0.9300
C10 N4 1.321(10)
C10 H7 0.9300
N4 C11 1.313(10)
N4 H8 0.8600
C11 C12 1.374(11)
C11 H9 0.9300
C12 H10 0.9300
C13 C14 1.378(10)
C13 C17 1.383(9)
C13 H11 0.9300
C14 N5 1.313(9)
C14 H12 0.9300
N5 C15 1.348(10)
C15 C16 1.369(10)
C15 H13 0.9300
C16 C17 1.391(9)
C16 H14 0.9300
C17 C18 1.475(9)
C18 N6 1.258(8)
C18 O2 1.375(8)
N6 N7 1.400(8)
N7 C19 1.263(8)
C19 O2 1.375(8)
C19 C20 1.456(10)
C20 C24 1.375(10)
C20 C21 1.379(9)
C21 C22 1.363(10)
C21 H15 0.9300
C22 N8 1.344(10)
C22 H16 0.9300
N8 C23 1.307(10)
N8 H17 0.8600
C23 C24 1.370(11)
C23 H18 0.9300
C24 H19 0.9300
C25 C29 1.358(10)
C25 C26 1.362(10)
C25 H20 0.9300
C26 N9 1.351(10)
C26 H21 0.9300
N9 C27 1.314(10)
N9 H22 0.8600
C27 C28 1.368(10)
C27 H23 0.9300
C28 C29 1.420(10)
C28 H24 0.9300
C29 C30 1.464(9)
C30 N10 1.297(8)
C30 O3 1.348(8)
N10 N11 1.388(8)
N11 C31 1.305(9)
C31 O3 1.351(8)
C31 C32 1.457(10)
C32 C36 1.371(10)
C32 C33 1.385(10)
C33 C34 1.384(11)
C33 H25 0.9300
C34 N12 1.285(11)
C34 H26 0.9300
N12 C35 1.348(10)
N12 H27 0.8600
C35 C36 1.362(11)
C35 H28 0.9300
C36 H29 0.9300
I1 I2 2.9978(13)
I2 I3 2.8842(13)
I4 I5 2.8984(14)
I5 I6 2.9529(14)
I7 I8 2.9396(14)
I8 I9 2.9083(14)
O4 H1O4 0.8796
O4 H2O4 0.8682
O5 H1O5 0.8499
O5 H2O5 0.8501
